data_7248949
loop_
_publ_author_name
'Pr\;etka, Dominika'
'Marcinkowski, Dawid'
'Siwiak, Agnieszka'
'Kubicki, Maciej'
'Consiglio, Giuseppe'
'Patroniak, Violetta'
'Gorczy\'nski, Adam'

_publ_section_title
;
 Crystal engineering of monometallic lanthanide(iii) supramolecular
 systems within the N3-tridentate hydrazone Schiff-base ligand
;
_journal_issue 31
_journal_name_full CrystEngComm
_journal_page_first 4167
_journal_page_last 4180
_journal_paper_doi 10.1039/D4CE00450G
_journal_volume 26
_journal_year 2024
_chemical_formula_moiety 'C25 H26 F9 La N10 O9 S3'
_chemical_formula_sum 'C25 H26 F9 La N10 O9 S3'
_chemical_formula_weight 1016.65
_space_group_crystal_system orthorhombic
_space_group_IT_number 29
_space_group_name_Hall 'P 2c -2ac'
_space_group_name_H-M_alt 'P c a 21'
_atom_sites_solution_hydrogens geom
_audit_creation_method SHELXL-2013
_audit_update_record
;
2016-01-10 deposited with the CCDC.	2024-07-03 downloaded from the CCDC.
;
_cell_angle_alpha 90
_cell_angle_beta 90
_cell_angle_gamma 90
_cell_formula_units_Z 4
_cell_length_a 10.9423(2)
_cell_length_b 17.2695(4)
_cell_length_c 19.9168(4)
_cell_measurement_reflns_used 5390
_cell_measurement_temperature 295(2)
_cell_measurement_theta_max 75.2420
_cell_measurement_theta_min 2.5420
_cell_volume 3763.64(13)
_computing_cell_refinement 'CrysAlis Pro (Agilent Technologies (2011))'
_computing_data_collection 'CrysAlis Pro (Agilent Technologies (2011))'
_computing_data_reduction 'CrysAlis Pro (Agilent Technologies (2011))'
_computing_molecular_graphics 'Mercury (MacRae et al., 2009)'
_computing_publication_material 'SHELXL-2013 (Sheldrick, 2013)'
_computing_structure_refinement 'SHELXL-2013 (Sheldrick, 2013)'
_computing_structure_solution 'SIR92 (Altomare et al., 1993)'
_diffrn_ambient_temperature 295(2)
_diffrn_detector_area_resol_mean 5.2679
_diffrn_measured_fraction_theta_full 0.999
_diffrn_measured_fraction_theta_max 0.979
_diffrn_measurement_device_type 'SuperNova, Single source at offset, Atlas'
_diffrn_measurement_method \w-scan
_diffrn_radiation_monochromator mirror
_diffrn_radiation_source 'SuperNova (Cu) X-ray Source'
_diffrn_radiation_type 'Cu K\a'
_diffrn_radiation_wavelength 1.54178
_diffrn_reflns_av_R_equivalents 0.0286
_diffrn_reflns_av_unetI/netI 0.0377
_diffrn_reflns_Laue_measured_fraction_full 0.999
_diffrn_reflns_Laue_measured_fraction_max 0.979
_diffrn_reflns_limit_h_max 10
_diffrn_reflns_limit_h_min -13
_diffrn_reflns_limit_k_max 21
_diffrn_reflns_limit_k_min -21
_diffrn_reflns_limit_l_max 24
_diffrn_reflns_limit_l_min -24
_diffrn_reflns_number 10708
_diffrn_reflns_point_group_measured_fraction_full 0.813
_diffrn_reflns_point_group_measured_fraction_max 0.785
_diffrn_reflns_theta_full 70.000
_diffrn_reflns_theta_max 75.452
_diffrn_reflns_theta_min 2.558
_exptl_absorpt_coefficient_mu 11.311
_exptl_absorpt_correction_T_max 1.00000
_exptl_absorpt_correction_T_min 0.46505
_exptl_absorpt_correction_type multi-scan
_exptl_absorpt_process_details
;
CrysAlisPro, Agilent Technologies,
Version 1.171.36.28 (release 01-02-2013 CrysAlis171 .NET)
(compiled Feb  1 2013,16:14:44)
Empirical absorption correction using spherical harmonics,
 implemented in SCALE3 ABSPACK scaling algorithm.
;
_exptl_crystal_colour pink
_exptl_crystal_density_diffrn 1.794
_exptl_crystal_description block
_exptl_crystal_F_000 2016
_exptl_crystal_size_max 0.15
_exptl_crystal_size_mid 0.07
_exptl_crystal_size_min 0.07
_refine_diff_density_max 1.054
_refine_diff_density_min -0.766
_refine_diff_density_rms 0.096
_refine_ls_abs_structure_details
;
 Flack x determined using 1745 quotients [(I+)-(I-)]/[(I+)+(I-)]
 (Parsons and Flack (2004), Acta Cryst. A60, s61).
;
_refine_ls_abs_structure_Flack 0.201(7)
_refine_ls_extinction_method none
_refine_ls_goodness_of_fit_ref 1.054
_refine_ls_hydrogen_treatment constr
_refine_ls_matrix_type full
_refine_ls_number_parameters 518
_refine_ls_number_reflns 6116
_refine_ls_number_restraints 1
_refine_ls_restrained_S_all 1.054
_refine_ls_R_factor_all 0.0516
_refine_ls_R_factor_gt 0.0457
_refine_ls_shift/su_max 0.001
_refine_ls_shift/su_mean 0.000
_refine_ls_structure_factor_coef Fsqd
_refine_ls_weighting_details 'w=1/[\s^2^(Fo^2^)+(0.0692P)^2^+5.3146P] where P=(Fo^2^+2Fc^2^)/3'
_refine_ls_weighting_scheme calc
_refine_ls_wR_factor_gt 0.1218
_refine_ls_wR_factor_ref 0.1280
_reflns_Friedel_coverage 0.555
_reflns_Friedel_fraction_full 0.616
_reflns_Friedel_fraction_max 0.579
_reflns_number_gt 5432
_reflns_number_total 6116
_reflns_threshold_expression 'I > 2\s(I)'
_cod_data_source_file d4ce00450g2.cif
_cod_data_source_block 01
_cod_depositor_comments 'Adding full bibliography for 7248946--7248974.cif.'
_cod_database_code 7248949
_shelx_space_group_comment
;
The symmetry employed for this shelxl refinement is uniquely defined
by the following loop, which should always be used as a source of
symmetry information in preference to the above space-group names.
They are only intended as comments.
;
_shelxl_version_number 2013-4

loop_
_space_group_symop_operation_xyz
'x, y, z'
'-x, -y, z+1/2'
'-x+1/2, y, z+1/2'
'x+1/2, -y, z'

loop_
_atom_site_label
_atom_site_type_symbol
_atom_site_fract_x
_atom_site_fract_y
_atom_site_fract_z
_atom_site_U_iso_or_equiv
_atom_site_adp_type
_atom_site_occupancy
_atom_site_site_symmetry_order
_atom_site_calc_flag
_atom_site_refinement_flags_posn
_atom_site_refinement_flags_adp
_atom_site_refinement_flags_occupancy
_atom_site_disorder_assembly
_atom_site_disorder_group
La1 La 0.45139(3) 0.24723(2) 0.10051(9) 0.03278(15) Uani 1 1 d . . . . .
N1A N 0.4840(8) 0.1183(4) 0.0316(5) 0.0444(18) Uani 1 1 d . . . . .
C2A C 0.4232(10) 0.0525(5) 0.0396(6) 0.049(2) Uani 1 1 d . . . . .
C3A C 0.4482(12) -0.0123(7) -0.0012(8) 0.066(3) Uani 1 1 d . . . . .
H3A H 0.4064 -0.0585 0.0058 0.080 Uiso 1 1 calc R U . . .
C4A C 0.5324(14) -0.0073(9) -0.0501(10) 0.080(4) Uani 1 1 d . . . . .
H4A H 0.5469 -0.0495 -0.0781 0.096 Uiso 1 1 calc R U . . .
C5A C 0.5976(14) 0.0610(9) -0.0589(8) 0.075(4) Uani 1 1 d . . . . .
H5A H 0.6589 0.0651 -0.0911 0.090 Uiso 1 1 calc R U . . .
C6A C 0.5681(12) 0.1219(7) -0.0183(8) 0.060(3) Uani 1 1 d . . . . .
H6A H 0.6081 0.1687 -0.0253 0.072 Uiso 1 1 calc R U . . .
N7A N 0.3327(7) 0.0512(4) 0.0867(5) 0.045(2) Uani 1 1 d . . . . .
C7A C 0.2617(17) -0.0168(6) 0.1076(10) 0.092(5) Uani 1 1 d . . . . .
H7A1 H 0.2876 -0.0330 0.1514 0.138 Uiso 1 1 calc R U . . .
H7A2 H 0.2746 -0.0582 0.0762 0.138 Uiso 1 1 calc R U . . .
H7A3 H 0.1764 -0.0037 0.1087 0.138 Uiso 1 1 calc R U . . .
N8A N 0.3149(7) 0.1177(4) 0.1230(4) 0.0388(17) Uani 1 1 d . . . . .
C9A C 0.2355(9) 0.1198(5) 0.1696(6) 0.047(2) Uani 1 1 d . . . . .
H9A H 0.1883 0.0766 0.1799 0.056 Uiso 1 1 calc R U . . .
C10A C 0.2212(10) 0.1905(7) 0.2058(7) 0.055(3) Uani 1 1 d . . . . .
N11A N 0.1528(11) 0.1997(6) 0.2613(7) 0.074(3) Uani 1 1 d . . . . .
C11A C 0.0806(19) 0.1401(10) 0.2966(12) 0.107(6) Uani 1 1 d . . . . .
H11A H 0.0230 0.1174 0.2660 0.160 Uiso 1 1 calc R U . . .
H11B H 0.0376 0.1634 0.3334 0.160 Uiso 1 1 calc R U . . .
H11C H 0.1344 0.1006 0.3134 0.160 Uiso 1 1 calc R U . . .
C12A C 0.1658(18) 0.2756(8) 0.2822(11) 0.099(6) Uani 1 1 d . . . . .
H12A H 0.1286 0.2991 0.3189 0.119 Uiso 1 1 calc R U . . .
C13A C 0.2422(14) 0.3078(7) 0.2390(9) 0.080(5) Uani 1 1 d . . . . .
H13A H 0.2675 0.3592 0.2401 0.096 Uiso 1 1 calc R U . . .
N14A N 0.2781(10) 0.2548(4) 0.1928(6) 0.048(2) Uani 1 1 d . . . . .
N1B N 0.4968(9) 0.3754(5) 0.1695(6) 0.055(2) Uani 1 1 d . . . . .
C2B C 0.4378(11) 0.4418(5) 0.1630(6) 0.053(3) Uani 1 1 d . . . . .
C3B C 0.4666(15) 0.5054(8) 0.2027(10) 0.080(4) Uani 1 1 d . . . . .
H3B H 0.4259 0.5521 0.1967 0.097 Uiso 1 1 calc R U . . .
C4B C 0.5532(16) 0.4988(10) 0.2496(10) 0.096(6) Uani 1 1 d . . . . .
H4B H 0.5727 0.5410 0.2767 0.115 Uiso 1 1 calc R U . . .
C5B C 0.6123(16) 0.4311(10) 0.2577(10) 0.096(5) Uani 1 1 d . . . . .
H5B H 0.6714 0.4258 0.2909 0.115 Uiso 1 1 calc R U . . .
C6B C 0.5839(13) 0.3695(8) 0.2160(8) 0.069(3) Uani 1 1 d . . . . .
H6B H 0.6265 0.3232 0.2205 0.083 Uiso 1 1 calc R U . . .
N7B N 0.3434(9) 0.4456(5) 0.1154(5) 0.057(2) Uani 1 1 d . . . . .
C7B C 0.2843(19) 0.5166(7) 0.1002(11) 0.102(6) Uani 1 1 d . . . . .
H7B1 H 0.3233 0.5402 0.0621 0.154 Uiso 1 1 calc R U . . .
H7B2 H 0.2898 0.5508 0.1381 0.154 Uiso 1 1 calc R U . . .
H7B3 H 0.1999 0.5070 0.0900 0.154 Uiso 1 1 calc R U . . .
N8B N 0.3180(8) 0.3796(4) 0.0828(5) 0.047(2) Uani 1 1 d . . . . .
C9B C 0.2327(9) 0.3800(6) 0.0369(6) 0.049(2) Uani 1 1 d . . . . .
H9B H 0.1874 0.4242 0.0273 0.059 Uiso 1 1 calc R U . . .
C10B C 0.2127(10) 0.3085(6) 0.0022(7) 0.053(3) Uani 1 1 d . . . . .
N11B N 0.1325(11) 0.2991(7) -0.0505(9) 0.084(4) Uani 1 1 d . . . . .
C11B C 0.052(2) 0.3583(9) -0.0781(14) 0.134(10) Uani 1 1 d . . . . .
H11D H -0.0200 0.3344 -0.0959 0.201 Uiso 1 1 calc R U . . .
H11E H 0.0940 0.3856 -0.1133 0.201 Uiso 1 1 calc R U . . .
H11F H 0.0299 0.3941 -0.0433 0.201 Uiso 1 1 calc R U . . .
C12B C 0.1440(18) 0.2257(9) -0.0701(10) 0.099(7) Uani 1 1 d . . . . .
H12B H 0.1025 0.2024 -0.1055 0.119 Uiso 1 1 calc R U . . .
C13B C 0.2269(14) 0.1907(6) -0.0294(9) 0.076(4) Uani 1 1 d . . . . .
H13B H 0.2517 0.1395 -0.0337 0.091 Uiso 1 1 calc R U . . .
N14B N 0.2700(9) 0.2418(5) 0.0196(7) 0.058(3) Uani 1 1 d . . . . .
S1C S 0.8016(2) 0.25025(13) 0.06852(19) 0.0556(6) Uani 1 1 d . . . . .
O11C O 0.831(2) 0.3293(7) 0.0517(10) 0.159(7) Uani 1 1 d . . . . .
O12C O 0.8437(12) 0.1975(8) 0.0182(8) 0.106(4) Uani 1 1 d . . . . .
O13C O 0.6853(6) 0.2429(6) 0.0997(9) 0.077(2) Uani 1 1 d . . . . .
C1C C 0.9081(12) 0.2390(9) 0.1373(10) 0.082(4) Uani 1 1 d . . . . .
F11C F 0.9025(16) 0.1662(8) 0.1584(8) 0.155(5) Uani 1 1 d . . . . .
F12C F 0.8669(13) 0.2858(12) 0.1876(8) 0.158(6) Uani 1 1 d . . . . .
F13C F 1.0159(8) 0.2578(8) 0.1206(8) 0.143(7) Uani 1 1 d . . . . .
S1D S 0.5216(3) 0.11064(15) 0.24815(14) 0.0508(6) Uani 1 1 d . . . . .
O11D O 0.4224(9) 0.1137(6) 0.2957(6) 0.077(3) Uani 1 1 d . . . . .
O12D O 0.5393(11) 0.0380(6) 0.2146(8) 0.097(4) Uani 1 1 d . . . . .
O13D O 0.5284(7) 0.1753(5) 0.2030(5) 0.061(2) Uani 1 1 d . . . . .
C1D C 0.6554(16) 0.1263(18) 0.3005(11) 0.120(9) Uani 1 1 d . . . . .
F11D F 0.6559(13) 0.0733(15) 0.3494(10) 0.239(13) Uani 1 1 d . . . . .
F12D F 0.6532(19) 0.1865(15) 0.3290(12) 0.232(13) Uani 1 1 d . . . . .
F13D F 0.7559(9) 0.1197(11) 0.2678(8) 0.176(7) Uani 1 1 d . . . . .
S1E S 0.5157(3) 0.38608(16) -0.04511(16) 0.0538(6) Uani 1 1 d . . . . .
O11E O 0.5432(12) 0.4561(6) -0.0104(8) 0.104(5) Uani 1 1 d . . . . .
O12E O 0.4103(10) 0.3878(6) -0.0856(6) 0.079(3) Uani 1 1 d . . . . .
O13E O 0.5262(7) 0.3179(5) -0.0028(5) 0.062(2) Uani 1 1 d . . . . .
C1E C 0.6385(17) 0.3738(15) -0.1026(11) 0.104(7) Uani 1 1 d . . . . .
F11E F 0.6240(15) 0.3115(17) -0.1382(11) 0.220(12) Uani 1 1 d . . . . .
F12E F 0.7414(10) 0.3718(12) -0.0790(8) 0.199(9) Uani 1 1 d . . . . .
F13E F 0.6351(13) 0.4329(13) -0.1454(9) 0.203(10) Uani 1 1 d . . . . .

loop_
_atom_site_aniso_label
_atom_site_aniso_U_11
_atom_site_aniso_U_22
_atom_site_aniso_U_33
_atom_site_aniso_U_23
_atom_site_aniso_U_13
_atom_site_aniso_U_12
La1 0.0310(2) 0.0302(2) 0.0371(2) 0.0036(2) -0.0009(3) 0.00073(17)
N1A 0.048(4) 0.042(4) 0.043(5) 0.006(3) 0.004(4) 0.008(3)
C2A 0.056(5) 0.036(4) 0.054(6) 0.003(4) -0.012(5) 0.011(4)
C3A 0.073(8) 0.048(6) 0.078(9) -0.020(6) 0.010(7) -0.002(5)
C4A 0.082(9) 0.069(8) 0.090(11) -0.026(8) 0.014(8) 0.009(6)
C5A 0.076(8) 0.084(9) 0.064(9) -0.009(7) 0.016(7) 0.025(7)
C6A 0.058(7) 0.061(6) 0.060(8) 0.001(6) 0.017(6) 0.009(5)
N7A 0.052(4) 0.034(3) 0.050(6) -0.005(3) 0.001(4) -0.006(3)
C7A 0.141(12) 0.045(5) 0.089(11) -0.017(7) 0.053(10) -0.036(7)
N8A 0.036(4) 0.037(3) 0.044(5) 0.000(3) -0.005(3) 0.000(3)
C9A 0.043(5) 0.038(4) 0.059(7) -0.002(4) 0.006(5) -0.009(4)
C10A 0.042(6) 0.051(6) 0.070(8) 0.006(5) 0.020(5) 0.002(4)
N11A 0.086(7) 0.049(5) 0.088(8) -0.014(5) 0.045(6) -0.008(5)
C11A 0.117(12) 0.094(11) 0.108(14) -0.008(10) 0.067(12) -0.020(10)
C12A 0.129(13) 0.049(7) 0.119(15) -0.015(8) 0.069(12) 0.010(8)
C13A 0.098(10) 0.048(6) 0.093(11) -0.007(6) 0.059(9) 0.000(6)
N14A 0.059(6) 0.039(4) 0.047(5) -0.007(3) 0.015(4) 0.002(3)
N1B 0.055(5) 0.053(5) 0.058(6) 0.003(4) -0.011(5) -0.012(4)
C2B 0.072(7) 0.031(4) 0.056(7) -0.005(4) -0.001(5) -0.009(4)
C3B 0.105(11) 0.055(6) 0.081(10) -0.021(7) -0.002(9) -0.022(7)
C4B 0.109(12) 0.089(10) 0.090(13) -0.039(10) -0.016(10) -0.030(9)
C5B 0.091(11) 0.097(11) 0.099(14) -0.004(10) -0.042(10) -0.017(9)
C6B 0.067(8) 0.066(7) 0.074(9) 0.004(6) -0.012(7) -0.014(6)
N7B 0.081(6) 0.035(4) 0.056(6) 0.001(3) -0.005(5) 0.001(4)
C7B 0.181(17) 0.048(6) 0.078(10) -0.005(8) -0.038(12) 0.032(8)
N8B 0.053(4) 0.032(3) 0.054(6) -0.001(3) 0.001(4) 0.001(3)
C9B 0.036(5) 0.051(5) 0.060(7) 0.012(4) -0.003(5) 0.009(4)
C10B 0.040(5) 0.047(5) 0.071(8) 0.002(5) -0.015(5) 0.001(4)
N11B 0.070(7) 0.061(6) 0.121(12) 0.002(6) -0.063(7) 0.003(5)
C11B 0.165(19) 0.072(9) 0.16(2) 0.003(11) -0.121(18) 0.023(10)
C12B 0.121(13) 0.066(8) 0.109(13) -0.002(8) -0.085(12) -0.004(9)
C13B 0.100(10) 0.034(5) 0.093(11) -0.011(6) -0.038(8) 0.002(6)
N14B 0.043(5) 0.043(4) 0.089(8) 0.019(5) -0.019(5) 0.002(3)
S1C 0.0446(12) 0.0517(13) 0.0705(15) 0.0083(10) 0.0018(12) 0.0017(9)
O11C 0.28(2) 0.061(6) 0.142(14) 0.032(8) -0.056(15) 0.016(9)
O12C 0.109(8) 0.112(9) 0.097(9) -0.035(8) 0.005(7) 0.034(7)
O13C 0.038(3) 0.126(7) 0.067(5) 0.014(5) -0.005(6) -0.001(4)
C1C 0.045(6) 0.093(9) 0.109(13) 0.014(9) -0.011(7) -0.007(6)
F11C 0.226(14) 0.109(8) 0.129(11) 0.039(8) -0.046(11) -0.012(9)
F12C 0.147(12) 0.224(16) 0.102(10) -0.048(11) -0.004(8) -0.049(11)
F13C 0.040(4) 0.218(13) 0.170(16) 0.054(11) -0.027(6) -0.018(5)
S1D 0.0548(14) 0.0544(13) 0.0430(15) 0.0113(12) 0.0074(13) 0.0113(11)
O11D 0.066(5) 0.112(7) 0.054(6) 0.017(5) 0.015(4) 0.013(5)
O12D 0.123(10) 0.059(5) 0.109(11) -0.008(6) 0.006(7) 0.022(6)
O13D 0.060(5) 0.058(4) 0.064(6) 0.018(4) -0.015(4) -0.004(3)
C1D 0.062(10) 0.23(3) 0.071(12) 0.059(14) -0.034(9) -0.020(12)
F11D 0.129(10) 0.40(3) 0.187(17) 0.21(2) -0.079(11) -0.061(14)
F12D 0.212(18) 0.28(3) 0.20(2) -0.12(2) -0.117(17) -0.009(18)
F13D 0.045(5) 0.36(2) 0.128(11) 0.075(13) -0.002(5) -0.008(8)
S1E 0.0596(16) 0.0553(13) 0.0465(16) 0.0122(12) -0.0031(14) -0.0066(11)
O11E 0.128(10) 0.069(6) 0.116(12) -0.012(7) -0.031(8) -0.033(6)
O12E 0.068(6) 0.108(7) 0.062(6) 0.011(5) -0.017(5) -0.008(5)
O13E 0.061(5) 0.064(5) 0.060(6) 0.018(4) 0.009(4) 0.006(4)
C1E 0.075(11) 0.17(2) 0.067(11) 0.047(12) 0.004(8) 0.005(11)
F11E 0.159(13) 0.35(3) 0.149(15) -0.14(2) 0.027(11) 0.049(17)
F12E 0.049(5) 0.43(3) 0.122(11) 0.102(14) 0.011(6) 0.006(9)
F13E 0.146(11) 0.33(2) 0.134(13) 0.146(16) 0.060(9) 0.052(13)

loop_
_atom_type_symbol
_atom_type_description
_atom_type_scat_dispersion_real
_atom_type_scat_dispersion_imag
_atom_type_scat_source
C C 0.0181 0.0091 'International Tables Vol C Tables 4.2.6.8 and 6.1.1.4'
H H 0.0000 0.0000 'International Tables Vol C Tables 4.2.6.8 and 6.1.1.4'
N N 0.0311 0.0180 'International Tables Vol C Tables 4.2.6.8 and 6.1.1.4'
O O 0.0492 0.0322 'International Tables Vol C Tables 4.2.6.8 and 6.1.1.4'
F F 0.0727 0.0534 'International Tables Vol C Tables 4.2.6.8 and 6.1.1.4'
S S 0.3331 0.5567 'International Tables Vol C Tables 4.2.6.8 and 6.1.1.4'
La La -1.4094 9.0376 'International Tables Vol C Tables 4.2.6.8 and 6.1.1.4'

loop_
_geom_angle_atom_site_label_1
_geom_angle_atom_site_label_2
_geom_angle_atom_site_label_3
_geom_angle
_geom_angle_site_symmetry_1
_geom_angle_site_symmetry_3
_geom_angle_publ_flag
O13E La1 O13D 141.7(2) . . ?
O13E La1 N14B 75.9(3) . . ?
O13D La1 N14B 138.4(3) . . ?
O13E La1 O13C 71.7(4) . . ?
O13D La1 O13C 70.0(4) . . ?
N14B La1 O13C 140.4(5) . . ?
O13E La1 N1A 86.6(3) . . ?
O13D La1 N1A 87.7(3) . . ?
N14B La1 N1A 75.3(3) . . ?
O13C La1 N1A 80.6(4) . . ?
O13E La1 N14A 140.7(3) . . ?
O13D La1 N14A 72.7(3) . . ?
N14B La1 N14A 83.3(3) . . ?
O13C La1 N14A 136.3(4) . . ?
N1A La1 N14A 120.0(3) . . ?
O13E La1 N1B 87.6(3) . . ?
O13D La1 N1B 86.0(3) . . ?
N14B La1 N1B 120.1(3) . . ?
O13C La1 N1B 80.8(4) . . ?
N1A La1 N1B 161.4(2) . . ?
N14A La1 N1B 74.5(3) . . ?
O13E La1 N8A 135.0(3) . . ?
O13D La1 N8A 69.4(2) . . ?
N14B La1 N8A 69.4(3) . . ?
O13C La1 N8A 121.6(3) . . ?
N1A La1 N8A 57.8(3) . . ?
N14A La1 N8A 62.2(2) . . ?
N1B La1 N8A 134.6(3) . . ?
O13E La1 N8B 70.4(3) . . ?
O13D La1 N8B 133.8(3) . . ?
N14B La1 N8B 62.3(3) . . ?
O13C La1 N8B 123.8(3) . . ?
N1A La1 N8B 135.2(3) . . ?
N14A La1 N8B 70.5(3) . . ?
N1B La1 N8B 57.9(3) . . ?
N8A La1 N8B 114.51(18) . . ?
C2A N1A C6A 117.8(10) . . ?
C2A N1A La1 126.3(7) . . ?
C6A N1A La1 115.8(7) . . ?
N1A C2A N7A 117.5(9) . . ?
N1A C2A C3A 120.9(11) . . ?
N7A C2A C3A 121.5(10) . . ?
C4A C3A C2A 120.0(12) . . ?
C4A C3A H3A 120.0 . . ?
C2A C3A H3A 120.0 . . ?
C3A C4A C5A 119.8(13) . . ?
C3A C4A H4A 120.1 . . ?
C5A C4A H4A 120.1 . . ?
C6A C5A C4A 117.2(14) . . ?
C6A C5A H5A 121.4 . . ?
C4A C5A H5A 121.4 . . ?
N1A C6A C5A 124.1(13) . . ?
N1A C6A H6A 118.0 . . ?
C5A C6A H6A 118.0 . . ?
C2A N7A N8A 116.8(7) . . ?
C2A N7A C7A 126.3(9) . . ?
N8A N7A C7A 116.5(9) . . ?
N7A C7A H7A1 109.5 . . ?
N7A C7A H7A2 109.5 . . ?
H7A1 C7A H7A2 109.5 . . ?
N7A C7A H7A3 109.5 . . ?
H7A1 C7A H7A3 109.5 . . ?
H7A2 C7A H7A3 109.5 . . ?
C9A N8A N7A 120.4(8) . . ?
C9A N8A La1 118.0(6) . . ?
N7A N8A La1 121.5(6) . . ?
N8A C9A C10A 117.9(9) . . ?
N8A C9A H9A 121.0 . . ?
C10A C9A H9A 121.0 . . ?
N14A C10A N11A 109.2(11) . . ?
N14A C10A C9A 125.4(11) . . ?
N11A C10A C9A 125.3(10) . . ?
C10A N11A C12A 107.6(11) . . ?
C10A N11A C11A 127.4(11) . . ?
C12A N11A C11A 125.0(13) . . ?
N11A C11A H11A 109.5 . . ?
N11A C11A H11B 109.5 . . ?
H11A C11A H11B 109.5 . . ?
N11A C11A H11C 109.5 . . ?
H11A C11A H11C 109.5 . . ?
H11B C11A H11C 109.5 . . ?
C13A C12A N11A 105.5(13) . . ?
C13A C12A H12A 127.2 . . ?
N11A C12A H12A 127.2 . . ?
C12A C13A N14A 109.9(12) . . ?
C12A C13A H13A 125.0 . . ?
N14A C13A H13A 125.0 . . ?
C10A N14A C13A 107.7(11) . . ?
C10A N14A La1 116.1(7) . . ?
C13A N14A La1 135.5(8) . . ?
C2B N1B C6B 118.9(11) . . ?
C2B N1B La1 125.6(8) . . ?
C6B N1B La1 115.5(8) . . ?
N1B C2B C3B 121.3(13) . . ?
N1B C2B N7B 117.8(9) . . ?
C3B C2B N7B 121.0(11) . . ?
C4B C3B C2B 119.5(15) . . ?
C4B C3B H3B 120.3 . . ?
C2B C3B H3B 120.3 . . ?
C3B C4B C5B 119.9(14) . . ?
C3B C4B H4B 120.1 . . ?
C5B C4B H4B 120.1 . . ?
C4B C5B C6B 119.2(16) . . ?
C4B C5B H5B 120.4 . . ?
C6B C5B H5B 120.4 . . ?
N1B C6B C5B 121.2(14) . . ?
N1B C6B H6B 119.4 . . ?
C5B C6B H6B 119.4 . . ?
N8B N7B C2B 116.1(8) . . ?
N8B N7B C7B 122.4(11) . . ?
C2B N7B C7B 121.3(10) . . ?
N7B C7B H7B1 109.5 . . ?
N7B C7B H7B2 109.5 . . ?
H7B1 C7B H7B2 109.5 . . ?
N7B C7B H7B3 109.5 . . ?
H7B1 C7B H7B3 109.5 . . ?
H7B2 C7B H7B3 109.5 . . ?
C9B N8B N7B 118.9(8) . . ?
C9B N8B La1 118.4(6) . . ?
N7B N8B La1 122.5(6) . . ?
N8B C9B C10B 116.3(9) . . ?
N8B C9B H9B 121.8 . . ?
C10B C9B H9B 121.8 . . ?
N14B C10B N11B 113.0(11) . . ?
N14B C10B C9B 122.5(11) . . ?
N11B C10B C9B 124.5(10) . . ?
C12B N11B C10B 105.9(10) . . ?
C12B N11B C11B 128.0(13) . . ?
C10B N11B C11B 126.1(12) . . ?
N11B C11B H11D 109.5 . . ?
N11B C11B H11E 109.5 . . ?
H11D C11B H11E 109.5 . . ?
N11B C11B H11F 109.5 . . ?
H11D C11B H11F 109.5 . . ?
H11E C11B H11F 109.5 . . ?
N11B C12B C13B 108.2(12) . . ?
N11B C12B H12B 125.9 . . ?
C13B C12B H12B 125.9 . . ?
C12B C13B N14B 111.2(11) . . ?
C12B C13B H13B 124.4 . . ?
N14B C13B H13B 124.4 . . ?
C10B N14B C13B 101.5(11) . . ?
C10B N14B La1 119.3(8) . . ?
C13B N14B La1 136.5(8) . . ?
O13C S1C O12C 122.5(8) . . ?
O13C S1C O11C 112.9(10) . . ?
O12C S1C O11C 111.5(10) . . ?
O13C S1C C1C 103.7(9) . . ?
O12C S1C C1C 104.7(8) . . ?
O11C S1C C1C 97.6(9) . . ?
S1C O13C La1 153.5(10) . . ?
F13C C1C F11C 111.6(15) . . ?
F13C C1C F12C 110.4(15) . . ?
F11C C1C F12C 108.2(17) . . ?
F13C C1C S1C 112.0(13) . . ?
F11C C1C S1C 108.2(12) . . ?
F12C C1C S1C 106.2(11) . . ?
O12D S1D O13D 112.4(8) . . ?
O12D S1D O11D 116.1(8) . . ?
O13D S1D O11D 115.0(6) . . ?
O12D S1D C1D 106.8(12) . . ?
O13D S1D C1D 101.6(8) . . ?
O11D S1D C1D 102.9(9) . . ?
S1D O13D La1 150.3(5) . . ?
F12D C1D F13D 110(2) . . ?
F12D C1D F11D 105(3) . . ?
F13D C1D F11D 108(2) . . ?
F12D C1D S1D 112.8(19) . . ?
F13D C1D S1D 112.7(18) . . ?
F11D C1D S1D 108.6(16) . . ?
O12E S1E O11E 115.7(7) . . ?
O12E S1E O13E 114.5(6) . . ?
O11E S1E O13E 112.9(8) . . ?
O12E S1E C1E 104.6(9) . . ?
O11E S1E C1E 104.7(11) . . ?
O13E S1E C1E 102.6(8) . . ?
S1E O13E La1 147.0(5) . . ?
F12E C1E F11E 107(2) . . ?
F12E C1E F13E 107.1(19) . . ?
F11E C1E F13E 106(2) . . ?
F12E C1E S1E 116.9(17) . . ?
F11E C1E S1E 111.0(16) . . ?
F13E C1E S1E 107.5(16) . . ?

loop_
_geom_bond_atom_site_label_1
_geom_bond_atom_site_label_2
_geom_bond_distance
_geom_bond_site_symmetry_2
_geom_bond_publ_flag
La1 O13E 2.528(9) . ?
La1 O13D 2.534(9) . ?
La1 N14B 2.558(11) . ?
La1 O13C 2.560(6) . ?
La1 N1A 2.639(9) . ?
La1 N14A 2.644(10) . ?
La1 N1B 2.652(10) . ?
La1 N8A 2.727(7) . ?
La1 N8B 2.735(7) . ?
N1A C2A 1.326(13) . ?
N1A C6A 1.356(16) . ?
C2A N7A 1.364(15) . ?
C2A C3A 1.410(15) . ?
C3A C4A 1.34(2) . ?
C3A H3A 0.9300 . ?
C4A C5A 1.39(2) . ?
C4A H4A 0.9300 . ?
C5A C6A 1.365(19) . ?
C5A H5A 0.9300 . ?
C6A H6A 0.9300 . ?
N7A N8A 1.371(11) . ?
N7A C7A 1.468(13) . ?
C7A H7A1 0.9600 . ?
C7A H7A2 0.9600 . ?
C7A H7A3 0.9600 . ?
N8A C9A 1.273(14) . ?
C9A C10A 1.425(15) . ?
C9A H9A 0.9300 . ?
C10A N14A 1.299(14) . ?
C10A N11A 1.345(17) . ?
N11A C12A 1.383(17) . ?
N11A C11A 1.476(18) . ?
C11A H11A 0.9600 . ?
C11A H11B 0.9600 . ?
C11A H11C 0.9600 . ?
C12A C13A 1.32(2) . ?
C12A H12A 0.9300 . ?
C13A N14A 1.356(16) . ?
C13A H13A 0.9300 . ?
N1B C2B 1.322(14) . ?
N1B C6B 1.334(18) . ?
C2B C3B 1.390(17) . ?
C2B N7B 1.403(16) . ?
C3B C4B 1.34(2) . ?
C3B H3B 0.9300 . ?
C4B C5B 1.35(3) . ?
C4B H4B 0.9300 . ?
C5B C6B 1.39(2) . ?
C5B H5B 0.9300 . ?
C6B H6B 0.9300 . ?
N7B N8B 1.341(12) . ?
N7B C7B 1.420(14) . ?
C7B H7B1 0.9600 . ?
C7B H7B2 0.9600 . ?
C7B H7B3 0.9600 . ?
N8B C9B 1.307(14) . ?
C9B C10B 1.432(16) . ?
C9B H9B 0.9300 . ?
C10B N14B 1.356(13) . ?
C10B N11B 1.377(17) . ?
N11B C12B 1.33(2) . ?
N11B C11B 1.456(17) . ?
C11B H11D 0.9600 . ?
C11B H11E 0.9600 . ?
C11B H11F 0.9600 . ?
C12B C13B 1.36(2) . ?
C12B H12B 0.9300 . ?
C13B N14B 1.398(18) . ?
C13B H13B 0.9300 . ?
S1C O13C 1.422(10) . ?
S1C O12C 1.431(13) . ?
S1C O11C 1.443(13) . ?
S1C C1C 1.808(16) . ?
C1C F13C 1.267(18) . ?
C1C F11C 1.327(19) . ?
C1C F12C 1.37(2) . ?
S1D O12D 1.434(11) . ?
S1D O13D 1.435(8) . ?
S1D O11D 1.442(10) . ?
S1D C1D 1.818(17) . ?
C1D F12D 1.19(4) . ?
C1D F13D 1.28(3) . ?
C1D F11D 1.34(2) . ?
S1E O12E 1.407(11) . ?
S1E O11E 1.425(11) . ?
S1E O13E 1.452(8) . ?
S1E C1E 1.78(2) . ?
C1E F12E 1.22(2) . ?
C1E F11E 1.30(3) . ?
C1E F13E 1.33(2) . ?

loop_
_geom_torsion_atom_site_label_1
_geom_torsion_atom_site_label_2
_geom_torsion_atom_site_label_3
_geom_torsion_atom_site_label_4
_geom_torsion
_geom_torsion_site_symmetry_1
_geom_torsion_site_symmetry_2
_geom_torsion_site_symmetry_3
_geom_torsion_site_symmetry_4
_geom_torsion_publ_flag
C6A N1A C2A N7A -175.4(10) . . . . ?
La1 N1A C2A N7A 1.8(13) . . . . ?
C6A N1A C2A C3A 2.0(17) . . . . ?
La1 N1A C2A C3A 179.1(9) . . . . ?
N1A C2A C3A C4A -2(2) . . . . ?
N7A C2A C3A C4A 175.5(13) . . . . ?
C2A C3A C4A C5A 2(2) . . . . ?
C3A C4A C5A C6A -3(2) . . . . ?
C2A N1A C6A C5A -3(2) . . . . ?
La1 N1A C6A C5A 179.6(12) . . . . ?
C4A C5A C6A N1A 3(2) . . . . ?
N1A C2A N7A N8A -1.7(13) . . . . ?
C3A C2A N7A N8A -179.0(11) . . . . ?
N1A C2A N7A C7A -174.5(14) . . . . ?
C3A C2A N7A C7A 8.2(19) . . . . ?
C2A N7A N8A C9A -177.1(10) . . . . ?
C7A N7A N8A C9A -3.6(16) . . . . ?
C2A N7A N8A La1 1.0(11) . . . . ?
C7A N7A N8A La1 174.5(11) . . . . ?
N7A N8A C9A C10A 179.9(10) . . . . ?
La1 N8A C9A C10A 1.6(13) . . . . ?
N8A C9A C10A N14A 4(2) . . . . ?
N8A C9A C10A N11A -171.5(13) . . . . ?
N14A C10A N11A C12A 2.2(18) . . . . ?
C9A C10A N11A C12A 178.1(15) . . . . ?
N14A C10A N11A C11A -175.2(17) . . . . ?
C9A C10A N11A C11A 1(3) . . . . ?
C10A N11A C12A C13A -1(2) . . . . ?
C11A N11A C12A C13A 176.6(19) . . . . ?
N11A C12A C13A N14A -1(2) . . . . ?
N11A C10A N14A C13A -2.7(17) . . . . ?
C9A C10A N14A C13A -178.6(14) . . . . ?
N11A C10A N14A La1 168.8(9) . . . . ?
C9A C10A N14A La1 -7.1(18) . . . . ?
C12A C13A N14A C10A 2(2) . . . . ?
C12A C13A N14A La1 -166.9(13) . . . . ?
C6B N1B C2B C3B 1(2) . . . . ?
La1 N1B C2B C3B 178.5(11) . . . . ?
C6B N1B C2B N7B -177.6(12) . . . . ?
La1 N1B C2B N7B -0.5(16) . . . . ?
N1B C2B C3B C4B -2(2) . . . . ?
N7B C2B C3B C4B 177.0(14) . . . . ?
C2B C3B C4B C5B 0(3) . . . . ?
C3B C4B C5B C6B 1(3) . . . . ?
C2B N1B C6B C5B 1(2) . . . . ?
La1 N1B C6B C5B -176.8(13) . . . . ?
C4B C5B C6B N1B -2(3) . . . . ?
N1B C2B N7B N8B 2.9(16) . . . . ?
C3B C2B N7B N8B -176.0(12) . . . . ?
N1B C2B N7B C7B -173.1(15) . . . . ?
C3B C2B N7B C7B 8(2) . . . . ?
C2B N7B N8B C9B -178.6(10) . . . . ?
C7B N7B N8B C9B -2.6(19) . . . . ?
C2B N7B N8B La1 -4.1(13) . . . . ?
C7B N7B N8B La1 171.9(13) . . . . ?
N7B N8B C9B C10B 178.0(10) . . . . ?
La1 N8B C9B C10B 3.2(13) . . . . ?
N8B C9B C10B N14B 6.1(19) . . . . ?
N8B C9B C10B N11B -175.7(13) . . . . ?
N14B C10B N11B C12B -4(2) . . . . ?
C9B C10B N11B C12B 177.8(15) . . . . ?
N14B C10B N11B C11B 176(2) . . . . ?
C9B C10B N11B C11B -2(3) . . . . ?
C10B N11B C12B C13B 1(2) . . . . ?
C11B N11B C12B C13B -179(2) . . . . ?
N11B C12B C13B N14B 1(2) . . . . ?
N11B C10B N14B C13B 4.4(17) . . . . ?
C9B C10B N14B C13B -177.2(13) . . . . ?
N11B C10B N14B La1 168.8(10) . . . . ?
C9B C10B N14B La1 -12.8(18) . . . . ?
C12B C13B N14B C10B -3(2) . . . . ?
C12B C13B N14B La1 -163.5(14) . . . . ?
O12C S1C O13C La1 -68.9(18) . . . . ?
O11C S1C O13C La1 68.8(19) . . . . ?
C1C S1C O13C La1 173.3(16) . . . . ?
O13C S1C C1C F13C -168.1(13) . . . . ?
O12C S1C C1C F13C 62.4(15) . . . . ?
O11C S1C C1C F13C -52.3(16) . . . . ?
O13C S1C C1C F11C 68.5(15) . . . . ?
O12C S1C C1C F11C -61.0(16) . . . . ?
O11C S1C C1C F11C -175.7(17) . . . . ?
O13C S1C C1C F12C -47.5(13) . . . . ?
O12C S1C C1C F12C -177.0(13) . . . . ?
O11C S1C C1C F12C 68.3(15) . . . . ?
O12D S1D O13D La1 59.5(14) . . . . ?
O11D S1D O13D La1 -76.3(14) . . . . ?
C1D S1D O13D La1 173.3(15) . . . . ?
O12D S1D C1D F12D 177(2) . . . . ?
O13D S1D C1D F12D 59(2) . . . . ?
O11D S1D C1D F12D -60(2) . . . . ?
O12D S1D C1D F13D 52(2) . . . . ?
O13D S1D C1D F13D -66(2) . . . . ?
O11D S1D C1D F13D 175.0(19) . . . . ?
O12D S1D C1D F11D -67(2) . . . . ?
O13D S1D C1D F11D 175(2) . . . . ?
O11D S1D C1D F11D 56(3) . . . . ?
O12E S1E O13E La1 -74.0(12) . . . . ?
O11E S1E O13E La1 61.1(13) . . . . ?
C1E S1E O13E La1 173.3(12) . . . . ?
O12E S1E C1E F12E 179(2) . . . . ?
O11E S1E C1E F12E 57(2) . . . . ?
O13E S1E C1E F12E -61(2) . . . . ?
O12E S1E C1E F11E -57.4(19) . . . . ?
O11E S1E C1E F11E -179.6(18) . . . . ?
O13E S1E C1E F11E 62.4(18) . . . . ?
O12E S1E C1E F13E 59(2) . . . . ?
O11E S1E C1E F13E -64(2) . . . . ?
O13E S1E C1E F13E 178.3(17) . . . . ?
